data_1570609
loop_
_publ_author_name
'Hogan-Lamarre, Pascal'
'Luo, Yi'
'B&#xfc;cker, Robert'
'Miller, R. J. Dwayne'
'Zou, Xiaodong'

_publ_section_title
;
 STEM SerialED: achieving high-resolution data for ab initio structure
 determination of beam-sensitive nanocrystalline materials.
;
_journal_issue 'Pt 1'
_journal_name_full IUCrJ
_journal_page_first 62
_journal_page_last 72
_journal_paper_doi 10.1107/S2052252523009661
_journal_volume 11
_journal_year 2024
_chemical_formula_sum 'Na156 O2880 Si1440'
_chemical_formula_weight 90107.39
_chemical_name_systematic ZSM-25
_space_group_crystal_system cubic
_space_group_IT_number 217
_space_group_name_Hall 'I -4 2 3'
_space_group_name_H-M_alt 'I -4 3 m'
_audit_creation_method SHELXL-2014/7
_cell_angle_alpha 90
_cell_angle_beta 90
_cell_angle_gamma 90
_cell_formula_units_Z 1
_cell_length_a 43.269(5)
_cell_length_b 43.269(5)
_cell_length_c 43.269(5)
_cell_measurement_reflns_used 5740
_cell_measurement_temperature 293(2)
_cell_measurement_theta_max 0.637
_cell_measurement_theta_min 0.018
_cell_volume 81008(16)
_computing_cell_refinement 'Diffractem and CrystFEL (Buecker et al. 2021)'
_computing_data_collection 'Instamatic (Smeets et al. 2018)'
_computing_data_reduction 'Diffractem and CrystFEL (Buecker et al. 2021)'
_computing_structure_refinement 'SHELXL-2014/7 (Sheldrick, 2014)'
_computing_structure_solution 'SHELXT (Sheldrick, 2015)'
_diffrn_ambient_temperature 293(2)
_diffrn_measured_fraction_theta_full 0.998
_diffrn_measured_fraction_theta_max 0.998
_diffrn_measurement_device_type 'Themis Z S/TEM 300kV'
_diffrn_measurement_method SerialED
_diffrn_radiation_probe electron
_diffrn_radiation_type electron
_diffrn_radiation_wavelength 0.0196
_diffrn_reflns_av_R_equivalents 0.0
_diffrn_reflns_av_unetI/netI 0.1620
_diffrn_reflns_Laue_measured_fraction_full 0.998
_diffrn_reflns_Laue_measured_fraction_max 0.998
_diffrn_reflns_number 5740
_diffrn_reflns_point_group_measured_fraction_full 0.522
_diffrn_reflns_point_group_measured_fraction_max 0.522
_diffrn_reflns_theta_full 0.637
_diffrn_reflns_theta_max 0.637
_diffrn_reflns_theta_min 0.018
_diffrn_source electron
_exptl_absorpt_coefficient_mu 0.000
_exptl_absorpt_correction_type none
_exptl_crystal_colour white
_exptl_crystal_density_diffrn 1.847
_exptl_crystal_description cubic
_exptl_crystal_F_000 14832
_exptl_crystal_size_max 0.0005
_exptl_crystal_size_mid 0.0005
_exptl_crystal_size_min 0.0005
_refine_diff_density_max 0.489
_refine_diff_density_min -0.347
_refine_diff_density_rms 0.077
_refine_ls_abs_structure_details
;
 All f" are zero, so absolute structure could not be determined
;
_refine_ls_extinction_method none
_refine_ls_goodness_of_fit_ref 1.566
_refine_ls_hydrogen_treatment undef
_refine_ls_matrix_type full
_refine_ls_number_parameters 862
_refine_ls_number_reflns 5740
_refine_ls_number_restraints 1803
_refine_ls_restrained_S_all 1.403
_refine_ls_R_factor_all 0.3351
_refine_ls_R_factor_gt 0.2684
_refine_ls_shift/su_max 1.598
_refine_ls_shift/su_mean 0.041
_refine_ls_structure_factor_coef Fsqd
_refine_ls_weighting_details 'w=1/[\s^2^(Fo^2^)+(0.2000P)^2^] where P=(Fo^2^+2Fc^2^)/3'
_refine_ls_weighting_scheme calc
_refine_ls_wR_factor_gt 0.5468
_refine_ls_wR_factor_ref 0.5815
_reflns_Friedel_coverage 0.000
_reflns_Friedel_fraction_full 0.000
_reflns_Friedel_fraction_max 0.000
_reflns_number_gt 2888
_reflns_number_total 5740
_reflns_threshold_expression 'I > 2\s(I)'
_cod_data_source_file of5002.cif
_cod_data_source_block ZSM-25_I-43m_SerialED_calibratedUnitCell
_cod_depositor_comments
;Adding full bibliography for 1570607--1570609.cif.

 Adding full bibliography for 1570607--1570609.cif.
;
_cod_original_cell_volume 81010(29)
_cod_database_code 1570609
_shelx_shelxl_version_number 2014/7
_shelx_space_group_comment
;
The symmetry employed for this shelxl refinement is uniquely defined
by the following loop, which should always be used as a source of
symmetry information in preference to the above space-group names.
They are only intended as comments.
;

loop_
_space_group_symop_operation_xyz
'x, y, z'
'-x, -y, z'
'-x, y, -z'
'x, -y, -z'
'z, x, y'
'z, -x, -y'
'-z, -x, y'
'-z, x, -y'
'y, z, x'
'-y, z, -x'
'y, -z, -x'
'-y, -z, x'
'y, x, z'
'-y, -x, z'
'y, -x, -z'
'-y, x, -z'
'x, z, y'
'-x, z, -y'
'-x, -z, y'
'x, -z, -y'
'z, y, x'
'z, -y, -x'
'-z, y, -x'
'-z, -y, x'
'x+1/2, y+1/2, z+1/2'
'-x+1/2, -y+1/2, z+1/2'
'-x+1/2, y+1/2, -z+1/2'
'x+1/2, -y+1/2, -z+1/2'
'z+1/2, x+1/2, y+1/2'
'z+1/2, -x+1/2, -y+1/2'
'-z+1/2, -x+1/2, y+1/2'
'-z+1/2, x+1/2, -y+1/2'
'y+1/2, z+1/2, x+1/2'
'-y+1/2, z+1/2, -x+1/2'
'y+1/2, -z+1/2, -x+1/2'
'-y+1/2, -z+1/2, x+1/2'
'y+1/2, x+1/2, z+1/2'
'-y+1/2, -x+1/2, z+1/2'
'y+1/2, -x+1/2, -z+1/2'
'-y+1/2, x+1/2, -z+1/2'
'x+1/2, z+1/2, y+1/2'
'-x+1/2, z+1/2, -y+1/2'
'-x+1/2, -z+1/2, y+1/2'
'x+1/2, -z+1/2, -y+1/2'
'z+1/2, y+1/2, x+1/2'
'z+1/2, -y+1/2, -x+1/2'
'-z+1/2, y+1/2, -x+1/2'
'-z+1/2, -y+1/2, x+1/2'

loop_
_atom_site_label
_atom_site_type_symbol
_atom_site_fract_x
_atom_site_fract_y
_atom_site_fract_z
_atom_site_U_iso_or_equiv
_atom_site_adp_type
_atom_site_occupancy
_atom_site_site_symmetry_order
_atom_site_calc_flag
_atom_site_refinement_flags_posn
_atom_site_refinement_flags_adp
_atom_site_refinement_flags_occupancy
_atom_site_disorder_assembly
_atom_site_disorder_group
O001 O 0.3484(8) 0.0407(5) 0.0407(5) 0.049(8) Uani 1 2 d DS TU P . .
O002 O 0.2085(6) 0.2085(6) 0.1519(8) 0.065(9) Uani 1 2 d DS TU P . .
O003 O 0.3472(5) 0.2631(4) 0.0427(5) 0.049(6) Uani 1 1 d D U . . .
O004 O 0.2115(5) 0.0732(4) 0.0105(3) 0.029(5) Uani 1 1 d D U . . .
O005 O 0.2392(5) 0.2392(5) 0.0669(8) 0.052(8) Uani 1 2 d DS TU P . .
O006 O 0.2358(6) 0.1828(4) 0.0418(5) 0.058(6) Uani 1 1 d D U . . .
O007 O 0.3212(8) 0.1811(6) 0.1811(6) 0.058(8) Uani 1 2 d DS TU P . .
O008 O 0.4322(6) 0.2607(4) 0.1832(5) 0.064(6) Uani 1 1 d D U . . .
O009 O 0.4621(8) 0.3765(5) 0.3765(5) 0.048(8) Uani 1 2 d DS TU P . .
O010 O 0.3817(3) 0.2416(6) 0.1515(6) 0.059(6) Uani 1 1 d D U . . .
O011 O 0.4303(5) 0.2060(4) 0.1532(5) 0.058(6) Uani 1 1 d D U . . .
O012 O 0.4304(5) 0.3500(4) 0.2680(6) 0.067(7) Uani 1 1 d D U . . .
O013 O 0.4306(8) 0.2927(6) 0.2927(6) 0.076(9) Uani 1 2 d DS TU P . .
O014 O 0.3197(6) 0.3197(6) 0.2634(7) 0.057(8) Uani 1 2 d DS TU P . .
O015 O 0.4917(3) 0.3540(5) 0.0422(6) 0.061(8) Uani 1 1 d D U . . .
Na15 Na 0.2906(15) 0.2906(15) 0.126(2) 0.18(4) Uiso 1 2 d S . P . .
O016 O 0.4564(5) 0.4564(5) 0.2923(8) 0.066(9) Uani 1 2 d DS TU P . .
O017 O 0.4276(5) 0.4276(5) 0.1469(8) 0.059(9) Uani 1 2 d DS TU P . .
O018 O 0.4603(4) 0.2402(4) 0.0699(5) 0.032(5) Uani 1 1 d D U . . .
O019 O 0.3461(5) 0.2545(6) 0.1025(3) 0.057(6) Uani 1 1 d D U . . .
O020 O 0.3814(4) 0.3128(6) 0.2618(6) 0.067(7) Uani 1 1 d D U . . .
Na20 Na 0.4954(15) 0.2677(13) 0.1739(14) 0.17(2) Uiso 1 1 d . . . . .
O021 O 0.4873(4) 0.4323(5) 0.3702(6) 0.058(7) Uani 1 1 d D U . . .
O022 O 0.4318(6) 0.2607(5) 0.1214(3) 0.059(6) Uani 1 1 d D U . . .
O023 O 0.4903(3) 0.1332(5) 0.0420(5) 0.034(6) Uani 1 1 d D U . . .
O024 O 0.4347(5) 0.0772(6) 0.0108(3) 0.062(8) Uani 1 1 d D U . . .
O025 O 0.3447(9) 0.2629(5) 0.2629(5) 0.063(9) Uani 1 2 d DS TU P . .
O026 O 0.1219(7) 0.0415(4) 0.0415(4) 0.026(7) Uani 1 2 d DS TU P . .
O027 O 0.4298(5) 0.3000(5) 0.0090(3) 0.048(7) Uani 1 1 d D U . . .
O028 O 0.4601(6) 0.4042(4) 0.2595(4) 0.054(6) Uani 1 1 d D U . . .
O029 O 0.4305(4) 0.3516(4) 0.0435(5) 0.049(6) Uani 1 1 d D U . . .
O030 O 0.4605(5) 0.4605(5) 0.0693(8) 0.049(8) Uani 1 2 d DS TU P . .
O031 O 0.2705(4) 0.2050(6) 0.1536(6) 0.061(6) Uani 1 1 d D U . . .
O032 O 0.3161(5) 0.3161(5) 0.0320(7) 0.033(6) Uani 1 2 d DS TU P . .
O033 O 0.4562(6) 0.3660(6) 0.2123(4) 0.069(7) Uani 1 1 d D U . . .
O034 O 0.2365(8) 0.1540(5) 0.1540(5) 0.062(9) Uani 1 2 d DS TU P . .
O035 O 0.3803(3) 0.0925(5) 0.0359(6) 0.047(6) Uani 1 1 d D U . . .
O036 O 0.4313(5) 0.2960(4) 0.0705(5) 0.052(6) Uani 1 1 d D U . . .
O037 O 0.3502(5) 0.3502(5) 0.1769(9) 0.076(9) Uani 1 2 d DS TU P . .
O038 O 0.4912(4) 0.3502(6) 0.2599(6) 0.071(8) Uani 1 1 d D U . . .
O039 O 0.3785(3) 0.3168(5) 0.0416(6) 0.052(6) Uani 1 1 d D U . . .
O040 O 0.0964(5) 0.0964(5) 0.0309(7) 0.034(8) Uani 1 2 d DS TU P . .
O041 O 0.2709(3) 0.1326(6) 0.0428(6) 0.053(6) Uani 1 1 d D U . . .
O042 O 0.2401(6) 0.1886(6) 0.1024(3) 0.061(7) Uani 1 1 d D U . . .
O043 O 0.4626(6) 0.4063(6) 0.1001(4) 0.061(7) Uani 1 1 d D U . . .
O044 O 0.3213(6) 0.1455(6) 0.0084(4) 0.062(8) Uani 1 1 d D U . . .
O045 O 0.3228(5) 0.1504(4) 0.0703(5) 0.049(6) Uani 1 1 d D U . . .
O046 O 0.4580(5) 0.4064(4) 0.0379(5) 0.050(6) Uani 1 1 d D U . . .
O047 O 0.4263(5) 0.4263(5) 0.3637(8) 0.049(8) Uani 1 2 d DS TU P . .
O048 O 0.3211(6) 0.1891(6) 0.1193(3) 0.052(6) Uani 1 1 d D U . . .
O049 O 0.4905(3) 0.2091(5) 0.1462(5) 0.052(7) Uani 1 1 d D U . . .
O050 O 0.3988(3) 0.2432(5) 0.0714(5) 0.045(6) Uani 1 1 d D U . . .
O051 O 0.4639(8) 0.1544(5) 0.1544(5) 0.056(8) Uani 1 2 d DS TU P . .
O052 O 0.4636(6) 0.4022(5) 0.3209(3) 0.058(7) Uani 1 1 d D U . . .
O053 O 0.4289(4) 0.1288(4) 0.0456(5) 0.042(6) Uani 1 1 d D U . . .
O054 O 0.4004(4) 0.3137(6) 0.1813(6) 0.069(7) Uani 1 1 d D U . . .
O055 O 0.4556(5) 0.1851(4) 0.0397(4) 0.033(5) Uani 1 1 d D U . . .
O056 O 0.4343(6) 0.2999(6) 0.2319(4) 0.066(7) Uani 1 1 d D U . . .
O057 O 0.4880(3) 0.4259(6) 0.1546(6) 0.068(8) Uani 1 1 d D U . . .
O058 O 0.4569(5) 0.1856(5) 0.0999(3) 0.041(6) Uani 1 1 d D U . . .
O059 O 0.3187(4) 0.0945(4) 0.0420(5) 0.048(6) Uani 1 1 d D U . . .
O060 O 0.2889(3) 0.2024(5) 0.0675(6) 0.056(6) Uani 1 1 d D U . . .
O061 O 0.2066(6) 0.0727(4) 0.0727(4) 0.020(5) Uani 1 2 d DS TU P . .
O062 O 0.3499(6) 0.2938(4) 0.1510(5) 0.072(7) Uani 1 1 d D U . . .
O063 O 0.3506(4) 0.2048(4) 0.0659(5) 0.047(6) Uani 1 1 d D U . . .
O064 O 0.3477(6) 0.2985(6) 0.2121(4) 0.076(7) Uani 1 1 d D U . . .
O065 O 0.4272(7) 0.0721(5) 0.0721(5) 0.046(8) Uani 1 2 d DS TU P . .
O066 O 0.3214(5) 0.2383(4) 0.1572(5) 0.061(6) Uani 1 1 d D U . . .
O067 O 0.2100(4) 0.1264(4) 0.0410(5) 0.032(5) Uani 1 1 d D U . . .
O068 O 0.4558(5) 0.3726(4) 0.1516(5) 0.061(7) Uani 1 1 d D U . . .
O069 O 0.4619(5) 0.3149(4) 0.1779(6) 0.073(7) Uani 1 1 d D U . . .
O070 O 0.1586(3) 0.0916(5) 0.0372(5) 0.026(5) Uani 1 1 d D U . . .
Si01 Si 0.3084(4) 0.2025(4) 0.1524(4) 0.042(5) Uani 1 1 d D U . . .
Si02 Si 0.3493(3) 0.2568(3) 0.1392(3) 0.025(4) Uani 1 1 d D U . . .
Si03 Si 0.4598(4) 0.1894(3) 0.1366(3) 0.042(5) Uani 1 1 d D U . . .
Si04 Si 0.4319(3) 0.2973(4) 0.1946(3) 0.039(5) Uani 1 1 d D U . . .
Si05 Si 0.4714(4) 0.2040(3) 0.0693(3) 0.043(5) Uani 1 1 d D U . . .
Si06 Si 0.4306(4) 0.2603(4) 0.0832(4) 0.051(5) Uani 1 1 d D U . . .
Si07 Si 0.4192(4) 0.3142(4) 0.2639(4) 0.062(6) Uani 1 1 d D U . . .
Si08 Si 0.1267(3) 0.0748(3) 0.0245(3) 0.040(5) Uani 1 1 d D U . . .
Si09 Si 0.3627(3) 0.3156(3) 0.1819(3) 0.041(5) Uani 1 1 d D U . . .
Si10 Si 0.3084(3) 0.1309(3) 0.0408(3) 0.031(4) Uani 1 1 d D U . . .
Si11 Si 0.4605(4) 0.3696(4) 0.0278(4) 0.056(6) Uani 1 1 d D U . . .
Si12 Si 0.4590(4) 0.3675(4) 0.2501(4) 0.044(5) Uani 1 1 d D U . . .
Si13 Si 0.3474(3) 0.0772(3) 0.0245(3) 0.028(4) Uani 1 1 d D U . . .
Si14 Si 0.3488(3) 0.2978(3) 0.0266(3) 0.021(4) Uani 1 1 d D U . . .
Si15 Si 0.3484(4) 0.2989(3) 0.2500(4) 0.051(6) Uani 1 1 d D U . . .
Si16 Si 0.4588(4) 0.4083(3) 0.1376(4) 0.046(5) Uani 1 1 d D U . . .
Si17 Si 0.3610(3) 0.2411(3) 0.0703(3) 0.032(4) Uani 1 1 d D U . . .
Si18 Si 0.4190(3) 0.2426(3) 0.1524(3) 0.028(4) Uani 1 1 d D U . . .
Si19 Si 0.4600(4) 0.4092(3) 0.3581(4) 0.047(6) Uani 1 1 d D U . . .
Si20 Si 0.4728(4) 0.4244(3) 0.0679(3) 0.038(5) Uani 1 1 d D U . . .
Si21 Si 0.2385(3) 0.1894(3) 0.1402(3) 0.036(5) Uani 1 1 d D U . . .
Si22 Si 0.2511(4) 0.2036(4) 0.0690(4) 0.043(5) Uani 1 1 d D U . . .
Si23 Si 0.4174(3) 0.0924(3) 0.0417(3) 0.034(5) Uani 1 1 d D U . . .
Si24 Si 0.2391(4) 0.1470(4) 0.0286(4) 0.059(6) Uani 1 1 d D U . . .
Si25 Si 0.4708(4) 0.3519(4) 0.1800(4) 0.052(5) Uani 1 1 d D U . . .
Si26 Si 0.4166(4) 0.3162(4) 0.0418(4) 0.050(5) Uani 1 1 d D U . . .
Si27 Si 0.4572(3) 0.1484(3) 0.0290(3) 0.026(4) Uani 1 1 d D U . . .
Si28 Si 0.3206(4) 0.1869(4) 0.0817(4) 0.045(5) Uani 1 1 d D U . . .
Si29 Si 0.1969(3) 0.0911(3) 0.0411(3) 0.031(4) Uani 1 1 d D U . . .
Si30 Si 0.4730(4) 0.4224(3) 0.2898(4) 0.050(6) Uani 1 1 d D U . . .
Na1 Na 0.5089(9) 0.4911(9) 0.2793(13) 0.020(15) Uiso 0.5 2 d S . P . .
Na2 Na 0.3440(7) 0.1122(5) 0.1122(5) 0.020(7) Uiso 1 2 d S . P . .
Na5 Na 0.4369(7) 0.2276(5) 0.2276(5) 0.020(7) Uiso 1 2 d S . P . .
Na4 Na 0.3716(7) 0.3716(7) 0.0487(10) 0.057(12) Uiso 1 2 d S . P . .

loop_
_atom_site_aniso_label
_atom_site_aniso_U_11
_atom_site_aniso_U_22
_atom_site_aniso_U_33
_atom_site_aniso_U_23
_atom_site_aniso_U_13
_atom_site_aniso_U_12
O001 0.048(14) 0.049(9) 0.049(9) -0.002(10) -0.009(8) -0.009(8)
O002 0.063(10) 0.063(10) 0.070(15) -0.002(8) -0.002(8) 0.001(10)
O003 0.041(11) 0.050(9) 0.055(11) 0.006(7) 0.003(8) 0.003(7)
O004 0.038(11) 0.020(10) 0.027(9) 0.000(8) 0.007(8) -0.001(8)
O005 0.054(9) 0.054(9) 0.048(15) 0.000(8) 0.000(8) 0.003(9)
O006 0.065(11) 0.045(9) 0.062(12) 0.002(8) -0.004(9) 0.003(8)
O007 0.059(15) 0.057(10) 0.057(10) 0.005(10) 0.002(8) 0.002(8)
O008 0.067(12) 0.065(10) 0.060(10) 0.001(7) -0.006(8) 0.000(8)
O009 0.055(15) 0.044(9) 0.044(9) -0.008(9) -0.005(8) -0.005(8)
O010 0.062(8) 0.059(11) 0.057(12) 0.002(9) -0.004(7) 0.000(7)
O011 0.060(10) 0.065(9) 0.050(11) -0.002(8) -0.003(8) 0.003(7)
O012 0.064(11) 0.067(10) 0.070(12) 0.005(8) 0.000(9) -0.003(8)
O013 0.077(16) 0.075(10) 0.075(10) 0.005(11) -0.006(9) -0.006(9)
O014 0.054(10) 0.054(10) 0.063(15) -0.007(8) -0.007(8) -0.012(10)
O015 0.052(11) 0.054(13) 0.078(18) 0.002(12) -0.012(11) 0.003(10)
O016 0.069(11) 0.069(11) 0.062(16) 0.006(9) 0.006(9) 0.003(11)
O017 0.056(10) 0.056(10) 0.063(15) -0.001(8) -0.001(8) -0.002(10)
O018 0.043(10) 0.029(8) 0.024(10) 0.002(7) -0.010(8) -0.006(7)
O019 0.056(11) 0.059(11) 0.054(8) 0.004(7) 0.002(7) 0.007(9)
O020 0.062(9) 0.070(12) 0.069(12) -0.002(9) -0.002(7) -0.006(8)
O021 0.067(12) 0.052(12) 0.054(13) 0.009(10) 0.001(10) -0.014(10)
O022 0.064(12) 0.061(11) 0.051(8) -0.004(7) -0.006(7) -0.001(9)
O023 0.041(10) 0.035(11) 0.026(13) -0.001(10) -0.010(9) 0.010(8)
O024 0.056(13) 0.074(14) 0.058(11) -0.004(10) -0.003(9) 0.001(10)
O025 0.056(16) 0.066(9) 0.066(9) -0.009(10) 0.002(8) 0.002(8)
O026 0.030(13) 0.024(8) 0.024(8) -0.008(9) -0.004(7) -0.004(7)
O027 0.043(12) 0.052(12) 0.050(11) 0.004(9) -0.014(9) 0.002(10)
O028 0.047(13) 0.060(10) 0.053(10) 0.009(7) 0.007(9) 0.000(9)
O029 0.044(10) 0.050(9) 0.051(13) 0.002(8) -0.018(9) -0.002(7)
O030 0.053(10) 0.053(10) 0.041(15) -0.003(8) -0.003(8) 0.000(11)
O031 0.061(9) 0.051(11) 0.070(12) -0.008(9) -0.003(7) 0.002(7)
O032 0.033(6) 0.033(6) 0.031(8) -0.002(4) -0.002(4) 0.000(5)
O033 0.066(15) 0.069(12) 0.073(9) 0.003(8) 0.003(8) 0.003(10)
O034 0.065(16) 0.060(9) 0.060(9) 0.000(9) -0.001(8) -0.001(8)
O035 0.045(8) 0.044(11) 0.052(13) 0.001(9) -0.007(7) -0.006(7)
O036 0.048(11) 0.049(9) 0.058(10) -0.001(7) -0.009(8) 0.001(7)
O037 0.076(10) 0.076(10) 0.075(17) -0.001(9) -0.001(9) 0.000(10)
O038 0.067(12) 0.065(14) 0.079(15) 0.002(11) -0.002(10) 0.003(10)
O039 0.045(8) 0.051(11) 0.061(14) 0.003(10) -0.010(7) -0.004(7)
O040 0.030(8) 0.030(8) 0.041(17) 0.001(8) 0.001(8) -0.004(9)
O041 0.054(8) 0.052(11) 0.054(13) 0.002(10) 0.002(8) 0.000(7)
O042 0.065(12) 0.058(12) 0.059(9) 0.001(7) -0.004(7) -0.003(9)
O043 0.054(14) 0.064(12) 0.066(9) 0.005(7) -0.005(8) 0.002(10)
O044 0.060(14) 0.059(13) 0.067(11) 0.005(9) 0.009(10) -0.008(10)
O045 0.041(11) 0.050(9) 0.056(10) 0.002(7) 0.007(8) -0.003(7)
O046 0.031(12) 0.056(9) 0.064(11) 0.002(8) -0.011(9) -0.002(8)
O047 0.052(9) 0.052(9) 0.042(14) 0.005(8) 0.005(8) -0.014(10)
O048 0.053(11) 0.047(11) 0.057(8) 0.005(7) -0.002(7) 0.007(9)
O049 0.058(11) 0.047(12) 0.050(13) -0.002(10) -0.003(9) 0.002(9)
O050 0.049(8) 0.042(10) 0.045(11) -0.010(8) -0.002(7) 0.002(7)
O051 0.066(16) 0.051(9) 0.051(9) 0.007(10) -0.002(8) -0.002(8)
O052 0.059(14) 0.064(12) 0.051(9) 0.005(7) 0.000(8) -0.002(10)
O053 0.035(10) 0.046(9) 0.047(12) 0.005(8) -0.012(8) 0.002(7)
O054 0.071(9) 0.069(12) 0.067(12) 0.001(9) -0.006(8) 0.004(8)
O055 0.029(11) 0.031(8) 0.037(10) -0.002(7) -0.012(8) 0.005(7)
O056 0.060(12) 0.067(12) 0.072(9) 0.002(8) -0.006(7) 0.000(9)
O057 0.062(12) 0.084(14) 0.059(13) 0.009(11) 0.002(10) -0.013(10)
O058 0.046(13) 0.038(10) 0.038(8) 0.005(7) 0.001(7) 0.003(9)
O059 0.049(10) 0.053(9) 0.042(13) -0.002(8) -0.004(9) -0.007(7)
O060 0.057(8) 0.051(11) 0.061(12) -0.002(9) -0.005(7) 0.006(7)
O061 0.022(7) 0.020(5) 0.020(5) -0.001(5) 0.001(3) 0.001(3)
O062 0.074(12) 0.072(10) 0.069(11) 0.001(8) -0.005(9) 0.002(8)
O063 0.048(10) 0.050(9) 0.044(11) 0.001(7) -0.003(8) 0.002(7)
O064 0.074(13) 0.084(13) 0.071(9) -0.002(8) -0.004(8) -0.004(10)
O065 0.038(14) 0.050(9) 0.050(9) 0.006(10) -0.005(8) -0.005(8)
O066 0.066(10) 0.060(9) 0.056(11) 0.000(8) -0.001(8) 0.003(7)
O067 0.047(9) 0.027(8) 0.023(11) 0.004(7) 0.004(8) 0.006(6)
O068 0.042(13) 0.068(10) 0.074(11) 0.005(8) 0.008(9) 0.004(9)
O069 0.075(12) 0.067(10) 0.076(12) 0.003(8) -0.007(9) 0.001(8)
O070 0.034(7) 0.022(9) 0.020(10) -0.001(8) 0.001(6) 0.000(6)
Si01 0.029(9) 0.045(10) 0.051(10) 0.011(8) -0.010(7) 0.008(7)
Si02 0.022(8) 0.034(8) 0.020(8) 0.001(6) 0.000(6) 0.005(6)
Si03 0.049(11) 0.046(10) 0.030(9) -0.011(7) -0.007(8) 0.008(8)
Si04 0.031(9) 0.047(9) 0.039(9) -0.020(7) 0.007(7) -0.014(7)
Si05 0.061(11) 0.039(9) 0.029(9) -0.004(7) -0.005(8) 0.000(8)
Si06 0.058(10) 0.050(9) 0.045(9) -0.006(7) 0.006(8) -0.003(8)
Si07 0.074(11) 0.052(11) 0.059(11) -0.018(8) 0.003(8) -0.009(9)
Si08 0.034(9) 0.063(12) 0.022(10) -0.004(9) -0.006(8) 0.010(8)
Si09 0.026(9) 0.059(10) 0.038(9) -0.017(8) 0.010(7) -0.008(8)
Si10 0.034(9) 0.038(9) 0.022(9) 0.003(7) 0.005(7) 0.003(7)
Si11 0.054(11) 0.044(9) 0.068(12) -0.008(9) -0.002(10) -0.014(9)
Si12 0.037(10) 0.038(9) 0.056(10) -0.007(7) -0.014(8) 0.008(8)
Si13 0.026(8) 0.032(9) 0.025(9) -0.008(7) 0.004(7) -0.004(7)
Si14 0.023(8) 0.020(8) 0.021(9) -0.001(7) 0.002(7) -0.001(6)
Si15 0.069(11) 0.039(11) 0.044(10) -0.019(8) 0.021(8) -0.004(9)
Si16 0.055(12) 0.042(10) 0.041(9) 0.001(8) -0.008(8) -0.023(9)
Si17 0.057(9) 0.020(8) 0.021(8) 0.000(6) 0.006(7) 0.001(7)
Si18 0.021(8) 0.035(8) 0.029(8) -0.012(7) 0.003(6) -0.004(6)
Si19 0.062(13) 0.027(10) 0.053(10) -0.006(8) 0.010(9) 0.007(9)
Si20 0.048(11) 0.027(9) 0.038(9) -0.010(7) -0.002(8) -0.006(8)
Si21 0.033(9) 0.044(11) 0.030(9) -0.015(8) -0.011(7) 0.018(8)
Si22 0.036(9) 0.047(10) 0.045(10) -0.008(8) -0.005(7) -0.007(8)
Si23 0.021(8) 0.025(9) 0.055(11) 0.006(8) 0.001(8) 0.003(7)
Si24 0.058(10) 0.055(10) 0.064(12) -0.018(9) -0.004(9) 0.001(8)
Si25 0.051(11) 0.041(9) 0.063(10) 0.006(8) -0.014(8) -0.025(8)
Si26 0.040(9) 0.040(9) 0.070(12) 0.012(9) -0.002(8) -0.008(7)
Si27 0.025(9) 0.027(8) 0.026(9) 0.003(7) 0.000(7) 0.005(7)
Si28 0.051(9) 0.039(9) 0.044(9) 0.009(7) -0.001(7) -0.008(7)
Si29 0.035(9) 0.037(9) 0.020(9) -0.002(8) -0.002(7) 0.016(7)
Si30 0.058(12) 0.038(10) 0.054(10) -0.007(8) 0.005(9) -0.013(9)

loop_
_atom_type_symbol
_atom_type_description
_atom_type_scat_dispersion_real
_atom_type_scat_dispersion_imag
_atom_type_scat_source
O O 0.0000 0.0000 'International Tables Vol C Tables 4.2.6.8 and 6.1.1.4'
Si Si 0.0000 0.0000 'International Tables Vol C Tables 4.2.6.8 and 6.1.1.4'
Na Na 0.0000 0.0000 'International Tables Vol C Tables 4.2.6.8 and 6.1.1.4'

loop_
_geom_angle_atom_site_label_1
_geom_angle_atom_site_label_2
_geom_angle_atom_site_label_3
_geom_angle
_geom_angle_site_symmetry_1
_geom_angle_site_symmetry_3
_geom_angle_publ_flag
Si13 O001 Si13 137.8(18) 17 . ?
Si21 O002 Si21 136(2) 13 . ?
Si17 O003 Si14 144.8(16) . . ?
Si17 O003 Na20 113.8(17) . 48_554 ?
Si14 O003 Na20 98.4(16) . 48_554 ?
Si30 O004 Si29 136.4(14) 48_554 . ?
Si22 O005 Si22 126(2) . 13 ?
Si22 O006 Si24 137.1(16) . . ?
Si01 O007 Si01 138(2) 17 . ?
Si18 O008 Si04 133.8(15) . . ?
Si18 O008 Na5 113.0(12) . . ?
Si04 O008 Na5 109.5(12) . . ?
Si19 O009 Si19 148(2) . 17 ?
Si18 O010 Si02 148.6(17) . . ?
Si03 O011 Si18 130.2(14) . . ?
Si07 O012 Si12 127.5(15) . . ?
Si07 O013 Si07 141(2) 17 . ?
Si15 O014 Si15 135(2) . 13 ?
Si27 O015 Si11 149.0(18) 46 . ?
Si02 Na15 Si02 143(3) . 13 ?
Si30 O016 Si30 141(2) 13 . ?
Si16 O017 Si16 141(2) . 13 ?
Si05 O018 Si06 137.4(14) . . ?
Si02 O019 Si17 146.5(16) . . ?
Si15 O020 Si07 154.9(19) . . ?
O069 Na20 O003 153(3) . 46 ?
Si19 O021 Si08 128.3(15) . 46 ?
Si18 O022 Si06 143.0(16) . . ?
Si11 O023 Si27 149.3(16) 46 . ?
Si20 O024 Si23 141.7(16) 48_554 . ?
Si15 O025 Si15 128(2) 17 . ?
Si08 O026 Si08 141(2) . 17 ?
Si05 O027 Si26 153.0(16) 48_554 . ?
Si30 O028 Si12 132.7(15) . . ?
Si26 O029 Si11 134.7(15) . . ?
Si20 O030 Si20 127(2) 13 . ?
Si21 O031 Si01 143.2(17) . . ?
Si14 O032 Si14 145(2) 13 . ?
Si12 O033 Si25 146.1(17) . . ?
Si21 O034 Si21 132(2) . 17 ?
Si23 O035 Si13 154.3(17) . . ?
Si06 O036 Si26 138.2(15) . . ?
Si09 O037 Si09 127(2) . 13 ?
Si24 O038 Si12 145.0(17) 46 . ?
Si26 O039 Si14 140.2(15) . . ?
Si26 O039 Na4 98.0(12) . . ?
Si14 O039 Na4 116.4(14) . . ?
Si08 O040 Si08 153(2) 13 . ?
Si10 O041 Si24 146.9(17) . . ?
Si21 O042 Si22 151.4(18) . . ?
Si16 O043 Si20 146.8(17) . . ?
Si25 O044 Si10 150.3(17) 48_554 . ?
Si10 O045 Si28 133.8(15) . . ?
Si10 O045 Na2 110.3(11) . . ?
Si28 O045 Na2 114.6(12) . . ?
Si20 O046 Si11 129.7(14) . . ?
Si19 O047 Si19 140(2) . 13 ?
Si28 O048 Si01 152.6(17) . . ?
Si14 O049 Si03 136.9(15) 46 . ?
Si17 O050 Si06 150.3(16) . . ?
Si03 O051 Si03 142(2) . 17 ?
Si19 O052 Si30 136.0(16) . . ?
Si27 O053 Si23 131.9(14) . . ?
Si09 O054 Si04 147.6(18) . . ?
Si27 O055 Si05 132.0(13) . . ?
Si04 O056 Si07 146.6(17) . . ?
Si13 O057 Si16 134.3(16) 46 . ?
Si03 O058 Si05 135.3(14) . . ?
Si13 O059 Si10 129.2(14) . . ?
Si22 O060 Si28 146.3(17) . . ?
Si29 O061 Si29 138.7(19) 17 . ?
Si02 O062 Si09 139.4(15) . . ?
Si17 O063 Si28 127.7(14) . . ?
Si09 O064 Si15 141.9(18) . . ?
Si23 O065 Si23 143(2) 17 . ?
Si02 O066 Si01 130.1(15) . . ?
Si29 O067 Si24 141.3(15) . . ?
Si25 O068 Si16 138.0(16) . . ?
Si25 O069 Si04 126.9(15) . . ?
Si25 O069 Na20 131.1(19) . . ?
Si04 O069 Na20 96.2(17) . . ?
Si08 O070 Si29 149.2(14) . . ?
O048 Si01 O007 110.4(15) . . ?
O048 Si01 O031 112.5(14) . . ?
O007 Si01 O031 110.4(15) . . ?
O048 Si01 O066 109.1(13) . . ?
O007 Si01 O066 108.5(14) . . ?
O031 Si01 O066 105.8(12) . . ?
O019 Si02 O010 111.7(13) . . ?
O019 Si02 O066 112.1(13) . . ?
O010 Si02 O066 106.2(13) . . ?
O019 Si02 O062 111.3(13) . . ?
O010 Si02 O062 105.7(12) . . ?
O066 Si02 O062 109.5(12) . . ?
O019 Si02 Na15 76(2) . . ?
O010 Si02 Na15 171(2) . . ?
O066 Si02 Na15 73(2) . . ?
O062 Si02 Na15 66.8(19) . . ?
O058 Si03 O011 115.0(13) . . ?
O058 Si03 O049 111.5(12) . . ?
O011 Si03 O049 107.0(12) . . ?
O058 Si03 O051 111.6(13) . . ?
O011 Si03 O051 105.9(13) . . ?
O049 Si03 O051 105.2(14) . . ?
O056 Si04 O054 111.9(14) . . ?
O056 Si04 O008 111.2(13) . . ?
O054 Si04 O008 108.4(13) . . ?
O056 Si04 O069 110.5(14) . . ?
O054 Si04 O069 107.2(13) . . ?
O008 Si04 O069 107.5(13) . . ?
O018 Si05 O027 113.0(13) . 46 ?
O018 Si05 O055 111.3(12) . . ?
O027 Si05 O055 111.9(13) 46 . ?
O018 Si05 O058 109.6(12) . . ?
O027 Si05 O058 107.5(13) 46 . ?
O055 Si05 O058 102.8(12) . . ?
O036 Si06 O050 109.6(13) . . ?
O036 Si06 O022 108.9(13) . . ?
O050 Si06 O022 109.8(13) . . ?
O036 Si06 O018 111.6(13) . . ?
O050 Si06 O018 107.6(12) . . ?
O022 Si06 O018 109.2(13) . . ?
O013 Si07 O012 111.5(15) . . ?
O013 Si07 O020 108.9(16) . . ?
O012 Si07 O020 109.9(14) . . ?
O013 Si07 O056 107.8(16) . . ?
O012 Si07 O056 109.2(14) . . ?
O020 Si07 O056 109.6(14) . . ?
O026 Si08 O040 109.0(14) . . ?
O026 Si08 O021 106.7(12) . 48_554 ?
O040 Si08 O021 109.8(15) . 48_554 ?
O026 Si08 O070 110.0(13) . . ?
O040 Si08 O070 111.2(14) . . ?
O021 Si08 O070 110.0(13) 48_554 . ?
O037 Si09 O054 112.3(13) . . ?
O037 Si09 O064 113.2(15) . . ?
O054 Si09 O064 112.8(14) . . ?
O037 Si09 O062 107.3(16) . . ?
O054 Si09 O062 106.4(13) . . ?
O064 Si09 O062 104.1(12) . . ?
O041 Si10 O044 111.9(13) . . ?
O041 Si10 O059 108.2(12) . . ?
O044 Si10 O059 107.8(13) . . ?
O041 Si10 O045 108.2(13) . . ?
O044 Si10 O045 109.6(13) . . ?
O059 Si10 O045 111.2(12) . . ?
O015 Si11 O023 113.8(13) . 48_554 ?
O015 Si11 O046 110.6(13) . . ?
O023 Si11 O046 109.3(12) 48_554 . ?
O015 Si11 O029 107.3(13) . . ?
O023 Si11 O029 108.7(13) 48_554 . ?
O046 Si11 O029 107.0(13) . . ?
O028 Si12 O038 110.8(14) . . ?
O028 Si12 O033 106.9(13) . . ?
O038 Si12 O033 107.5(14) . . ?
O028 Si12 O012 110.4(13) . . ?
O038 Si12 O012 107.8(13) . . ?
O033 Si12 O012 113.4(14) . . ?
O057 Si13 O059 117.2(13) 48_554 . ?
O057 Si13 O035 112.3(13) 48_554 . ?
O059 Si13 O035 109.6(13) . . ?
O057 Si13 O001 109.2(13) 48_554 . ?
O059 Si13 O001 104.5(12) . . ?
O035 Si13 O001 102.9(13) . . ?
O049 Si14 O032 110.2(14) 48_554 . ?
O049 Si14 O003 104.3(12) 48_554 . ?
O032 Si14 O003 110.2(13) . . ?
O049 Si14 O039 111.5(13) 48_554 . ?
O032 Si14 O039 111.8(14) . . ?
O003 Si14 O039 108.6(12) . . ?
O020 Si15 O014 110.5(15) . . ?
O020 Si15 O064 109.3(14) . . ?
O014 Si15 O064 110.2(15) . . ?
O020 Si15 O025 109.0(16) . . ?
O014 Si15 O025 109.0(16) . . ?
O064 Si15 O025 108.8(14) . . ?
O043 Si16 O017 110.8(15) . . ?
O043 Si16 O057 113.2(14) . . ?
O017 Si16 O057 106.6(15) . . ?
O043 Si16 O068 108.7(13) . . ?
O017 Si16 O068 108.5(14) . . ?
O057 Si16 O068 109.0(13) . . ?
O003 Si17 O019 105.8(13) . . ?
O003 Si17 O050 110.7(13) . . ?
O019 Si17 O050 110.4(13) . . ?
O003 Si17 O063 111.6(13) . . ?
O019 Si17 O063 109.2(13) . . ?
O050 Si17 O063 109.1(12) . . ?
O010 Si18 O008 112.2(14) . . ?
O010 Si18 O022 109.1(13) . . ?
O008 Si18 O022 108.4(12) . . ?
O010 Si18 O011 105.8(12) . . ?
O008 Si18 O011 109.6(13) . . ?
O022 Si18 O011 111.8(13) . . ?
O009 Si19 O021 109.6(15) . . ?
O009 Si19 O052 108.1(13) . . ?
O021 Si19 O052 111.2(14) . . ?
O009 Si19 O047 111.3(16) . . ?
O021 Si19 O047 108.7(14) . . ?
O052 Si19 O047 107.9(15) . . ?
O046 Si20 O024 108.4(13) . 46 ?
O046 Si20 O030 110.6(14) . . ?
O024 Si20 O030 111.1(13) 46 . ?
O046 Si20 O043 109.7(13) . . ?
O024 Si20 O043 107.6(13) 46 . ?
O030 Si20 O043 109.3(14) . . ?
O002 Si21 O042 110.8(15) . . ?
O002 Si21 O034 108.6(16) . . ?
O042 Si21 O034 110.2(13) . . ?
O002 Si21 O031 110.8(15) . . ?
O042 Si21 O031 108.8(14) . . ?
O034 Si21 O031 107.6(15) . . ?
O006 Si22 O005 110.9(15) . . ?
O006 Si22 O060 111.1(14) . . ?
O005 Si22 O060 110.1(13) . . ?
O006 Si22 O042 107.5(13) . . ?
O005 Si22 O042 109.2(15) . . ?
O060 Si22 O042 107.9(13) . . ?
O035 Si23 O065 112.4(15) . . ?
O035 Si23 O053 108.2(12) . . ?
O065 Si23 O053 110.5(13) . . ?
O035 Si23 O024 108.7(13) . . ?
O065 Si23 O024 108.3(14) . . ?
O053 Si23 O024 108.6(12) . . ?
O038 Si24 O067 113.1(14) 48_554 . ?
O038 Si24 O041 112.5(14) 48_554 . ?
O067 Si24 O041 108.5(13) . . ?
O038 Si24 O006 105.8(13) 48_554 . ?
O067 Si24 O006 109.3(13) . . ?
O041 Si24 O006 107.4(13) . . ?
O044 Si25 O033 112.7(14) 46 . ?
O044 Si25 O069 107.4(13) 46 . ?
O033 Si25 O069 108.5(14) . . ?
O044 Si25 O068 109.1(14) 46 . ?
O033 Si25 O068 106.1(13) . . ?
O069 Si25 O068 113.1(14) . . ?
O036 Si26 O029 108.5(13) . . ?
O036 Si26 O039 113.5(14) . . ?
O029 Si26 O039 110.4(12) . . ?
O036 Si26 O027 106.6(13) . . ?
O029 Si26 O027 107.5(13) . . ?
O039 Si26 O027 110.0(13) . . ?
O015 Si27 O053 114.3(13) 48_554 . ?
O015 Si27 O055 109.9(12) 48_554 . ?
O053 Si27 O055 109.9(12) . . ?
O015 Si27 O023 107.2(12) 48_554 . ?
O053 Si27 O023 106.7(12) . . ?
O055 Si27 O023 108.6(12) . . ?
O048 Si28 O060 111.1(14) . . ?
O048 Si28 O063 112.0(14) . . ?
O060 Si28 O063 108.0(13) . . ?
O048 Si28 O045 110.5(13) . . ?
O060 Si28 O045 109.0(13) . . ?
O063 Si28 O045 106.1(12) . . ?
O067 Si29 O061 111.8(13) . . ?
O067 Si29 O004 107.7(12) . . ?
O061 Si29 O004 109.9(13) . . ?
O067 Si29 O070 109.6(12) . . ?
O061 Si29 O070 110.0(13) . . ?
O004 Si29 O070 107.7(12) . . ?
O028 Si30 O004 111.6(14) . 46 ?
O028 Si30 O016 109.6(15) . . ?
O004 Si30 O016 109.4(13) 46 . ?
O028 Si30 O052 108.3(13) . . ?
O004 Si30 O052 109.6(14) 46 . ?
O016 Si30 O052 108.2(15) . . ?
O045 Na2 O045 138.8(16) . 17 ?
O008 Na5 O008 160.9(16) . 17 ?
O039 Na4 O039 103.0(17) 13 . ?

loop_
_geom_bond_atom_site_label_1
_geom_bond_atom_site_label_2
_geom_bond_distance
_geom_bond_site_symmetry_2
_geom_bond_publ_flag
O001 Si13 1.727(12) 17 ?
O001 Si13 1.727(12) . ?
O002 Si21 1.621(15) 13 ?
O002 Si21 1.621(15) . ?
O003 Si17 1.639(15) . ?
O003 Si14 1.656(15) . ?
O003 Na20 2.61(6) 48_554 ?
O004 Si30 1.635(16) 48_554 ?
O004 Si29 1.658(15) . ?
O005 Si22 1.626(15) . ?
O005 Si22 1.626(15) 13 ?
O006 Si22 1.624(16) . ?
O006 Si24 1.658(16) . ?
O007 Si01 1.644(15) 17 ?
O007 Si01 1.644(15) . ?
O008 Si18 1.648(16) . ?
O008 Si04 1.657(16) . ?
O008 Na5 2.40(2) . ?
O009 Si19 1.627(15) . ?
O009 Si19 1.627(15) 17 ?
O010 Si18 1.616(16) . ?
O010 Si02 1.637(15) . ?
O011 Si03 1.631(16) . ?
O011 Si18 1.656(16) . ?
O012 Si07 1.635(17) . ?
O012 Si12 1.645(16) . ?
O013 Si07 1.633(16) 17 ?
O013 Si07 1.633(16) . ?
O014 Si15 1.639(15) . ?
O014 Si15 1.639(15) 13 ?
O015 Si27 1.618(15) 46 ?
O015 Si11 1.632(16) . ?
Na15 Si02 2.99(3) . ?
Na15 Si02 2.99(3) 13 ?
O016 Si30 1.643(15) 13 ?
O016 Si30 1.643(15) . ?
O017 Si16 1.639(16) . ?
O017 Si16 1.639(16) 13 ?
O018 Si05 1.634(16) . ?
O018 Si06 1.658(16) . ?
O019 Si02 1.598(15) . ?
O019 Si17 1.639(16) . ?
O020 Si15 1.631(16) . ?
O020 Si07 1.639(17) . ?
Na20 O069 2.51(6) . ?
Na20 O003 2.61(6) 46 ?
O021 Si19 1.631(16) . ?
O021 Si08 1.641(16) 46 ?
O022 Si18 1.651(16) . ?
O022 Si06 1.653(16) . ?
O023 Si11 1.633(16) 46 ?
O023 Si27 1.672(15) . ?
O024 Si20 1.650(16) 48_554 ?
O024 Si23 1.670(16) . ?
O025 Si15 1.662(16) 17 ?
O025 Si15 1.662(16) . ?
O026 Si08 1.633(15) . ?
O026 Si08 1.633(15) 17 ?
O027 Si05 1.637(16) 48_554 ?
O027 Si26 1.685(16) . ?
O028 Si30 1.628(16) . ?
O028 Si12 1.639(16) . ?
O029 Si26 1.648(16) . ?
O029 Si11 1.660(16) . ?
O030 Si20 1.654(15) 13 ?
O030 Si20 1.654(15) . ?
O031 Si21 1.645(16) . ?
O031 Si01 1.647(16) . ?
O032 Si14 1.637(14) 13 ?
O032 Si14 1.637(14) . ?
O033 Si12 1.641(16) . ?
O033 Si25 1.649(16) . ?
O034 Si21 1.646(15) . ?
O034 Si21 1.646(15) 17 ?
O035 Si23 1.623(15) . ?
O035 Si13 1.646(15) . ?
O036 Si06 1.639(16) . ?
O036 Si26 1.644(16) . ?
O037 Si09 1.609(15) . ?
O037 Si09 1.609(15) 13 ?
O038 Si24 1.622(17) 46 ?
O038 Si12 1.641(16) . ?
O039 Si26 1.650(16) . ?
O039 Si14 1.659(15) . ?
O039 Na4 2.41(3) . ?
O040 Si08 1.634(14) 13 ?
O040 Si08 1.634(14) . ?
O041 Si10 1.624(16) . ?
O041 Si24 1.632(16) . ?
O042 Si21 1.638(16) . ?
O042 Si22 1.653(16) . ?
O043 Si16 1.630(16) . ?
O043 Si20 1.660(16) . ?
O044 Si25 1.632(16) 48_554 ?
O044 Si10 1.634(16) . ?
O045 Si10 1.652(16) . ?
O045 Si28 1.661(16) . ?
O045 Na2 2.62(2) . ?
O046 Si20 1.642(16) . ?
O046 Si11 1.654(16) . ?
O047 Si19 1.655(15) . ?
O047 Si19 1.655(15) 13 ?
O048 Si28 1.631(16) . ?
O048 Si01 1.640(16) . ?
O049 Si14 1.605(16) 46 ?
O049 Si03 1.635(16) . ?
O050 Si17 1.639(16) . ?
O050 Si06 1.645(16) . ?
O051 Si03 1.707(12) . ?
O051 Si03 1.707(12) 17 ?
O052 Si19 1.643(16) . ?
O052 Si30 1.658(16) . ?
O053 Si27 1.651(15) . ?
O053 Si23 1.659(16) . ?
O054 Si09 1.631(16) . ?
O054 Si04 1.643(16) . ?
O055 Si27 1.654(15) . ?
O055 Si05 1.667(16) . ?
O056 Si04 1.621(16) . ?
O056 Si07 1.652(16) . ?
O057 Si13 1.590(15) 46 ?
O057 Si16 1.647(16) . ?
O058 Si03 1.598(15) . ?
O058 Si05 1.668(16) . ?
O059 Si13 1.634(16) . ?
O059 Si10 1.640(16) . ?
O060 Si22 1.639(16) . ?
O060 Si28 1.646(16) . ?
O061 Si29 1.635(14) 17 ?
O061 Si29 1.635(14) . ?
O062 Si02 1.681(15) . ?
O062 Si09 1.725(15) . ?
O063 Si17 1.643(16) . ?
O063 Si28 1.660(16) . ?
O064 Si09 1.637(16) . ?
O064 Si15 1.643(16) . ?
O065 Si23 1.638(14) 17 ?
O065 Si23 1.638(14) . ?
O066 Si02 1.645(16) . ?
O066 Si01 1.659(16) . ?
O067 Si29 1.628(16) . ?
O067 Si24 1.632(16) . ?
O068 Si25 1.656(16) . ?
O068 Si16 1.666(16) . ?
O069 Si25 1.650(16) . ?
O069 Si04 1.668(16) . ?
O070 Si08 1.652(15) . ?
O070 Si29 1.667(15) . ?
Si05 O027 1.637(16) 46 ?
Si08 O021 1.641(16) 48_554 ?
Si11 O023 1.633(16) 48_554 ?
Si13 O057 1.590(15) 48_554 ?
Si14 O049 1.605(16) 48_554 ?
Si20 O024 1.650(16) 46 ?
Si24 O038 1.622(17) 48_554 ?
Si25 O044 1.632(16) 46 ?
Si27 O015 1.618(15) 48_554 ?
Si30 O004 1.635(16) 46 ?
Na1 Na1 1.09(11) 2_665 ?
Na2 O045 2.62(2) 17 ?
Na5 O008 2.40(2) 17 ?
Na4 O039 2.41(3) 13 ?

loop_
_cod_changelog_entry_id
_cod_changelog_entry_author
_cod_changelog_entry_date
_cod_changelog_entry_text
1 'Vaitkus, Antanas' 2024-05-07T16:33:00+03:00
;
 Marked entry as measured using electrons as the radiation probe.
 Updated bibliographic information.
;
